data_4001832
loop_
_publ_author_name
'Mitsui, Chikahiko'
'Okamoto, Toshihiro'
'Matsui, Hiroyuki'
'Yamagishi, Masakazu'
'Matsushita, Takeshi'
'Soeda, Junshi'
'Miwa, Kazumoto'
'Sato, Hiroyasu'
'Yamano, Akihito'
'Uemura, Takafumi'
'Takeya, Jun'

_publ_section_title
;
 Dinaphtho[1,2-b:2&#x2032;,1&#x2032;-d]chalcogenophenes: Comprehensive
 Investigation of the Effect of the Chalcogen Atoms in the Phenacene-Type
 \p-Electronic Cores
;
_journal_issue 20
_journal_name_full 'Chemistry of Materials'
_journal_page_first 3952
_journal_paper_doi 10.1021/cm303376g
_journal_volume 25
_journal_year 2013
_chemical_formula_moiety 'C20 H12 S'
_chemical_formula_sum 'C20 H12 S'
_chemical_formula_weight 284.37
_space_group_IT_number 62
_symmetry_cell_setting orthorhombic
_symmetry_Int_Tables_number 62
_symmetry_space_group_name_Hall '-P 2ac 2n'
_symmetry_space_group_name_H-M 'P n m a'
_atom_sites_solution_hydrogens geom
_atom_sites_solution_primary direct
_atom_sites_solution_secondary difmap
_cell_angle_alpha 90.0000
_cell_angle_beta 90.0000
_cell_angle_gamma 90.0000
_cell_formula_units_Z 4
_cell_length_a 6.9337(17)
_cell_length_b 26.576(7)
_cell_length_c 7.5281(18)
_cell_measurement_reflns_used 6615
_cell_measurement_temperature 298
_cell_measurement_theta_max 27.64
_cell_measurement_theta_min 3.06
_cell_volume 1387.2(6)
_computing_cell_refinement 'RAPID AUTO'
_computing_data_collection 'RAPID AUTO (Rigaku, ????)'
_computing_data_reduction 'RAPID AUTO'
_computing_molecular_graphics 'CrystalStructure 4.0'
_computing_publication_material 'CrystalStructure 4.0 (Rigaku, 2010)'
_computing_structure_refinement 'SHELXL97 (Sheldrick, 2008)'
_computing_structure_solution 'SIR92 (Altomare, et al., 1994)'
_diffrn_ambient_temperature 298
_diffrn_detector_area_resol_mean 10.000
_diffrn_measured_fraction_theta_full 0.998
_diffrn_measured_fraction_theta_max 0.998
_diffrn_measurement_device_type 'Rigaku R-AXIS RAPID'
_diffrn_measurement_method \w
_diffrn_radiation_type 'Mo K\a'
_diffrn_radiation_wavelength 0.71075
_diffrn_reflns_av_R_equivalents 0.1551
_diffrn_reflns_limit_h_max 8
_diffrn_reflns_limit_h_min -8
_diffrn_reflns_limit_k_max 32
_diffrn_reflns_limit_k_min -32
_diffrn_reflns_limit_l_max 9
_diffrn_reflns_limit_l_min -8
_diffrn_reflns_number 10237
_diffrn_reflns_theta_full 25.50
_diffrn_reflns_theta_max 25.50
_diffrn_standards_number 0
_exptl_absorpt_coefficient_mu 0.222
_exptl_absorpt_correction_T_max 0.978
_exptl_absorpt_correction_T_min 0.009
_exptl_absorpt_correction_type multi-scan
_exptl_absorpt_process_details 'ABSCOR (Rigaku, 1995)'
_exptl_crystal_colour colorless
_exptl_crystal_density_diffrn 1.362
_exptl_crystal_density_method 'not measured'
_exptl_crystal_description platelet
_exptl_crystal_F_000 592.00
_exptl_crystal_size_max 0.100
_exptl_crystal_size_mid 0.100
_exptl_crystal_size_min 0.100
_refine_diff_density_max 0.440
_refine_diff_density_min -0.330
_refine_ls_extinction_method none
_refine_ls_goodness_of_fit_ref 0.992
_refine_ls_hydrogen_treatment constr
_refine_ls_number_parameters 97
_refine_ls_number_reflns 1322
_refine_ls_number_restraints 0
_refine_ls_R_factor_gt 0.0983
_refine_ls_shift/su_max 0.000
_refine_ls_structure_factor_coef Fsqd
_refine_ls_weighting_details 'w = 1/[\s^2^(Fo^2^)+(0.1463P)^2^+0.0000P] where P=(Fo^2^+2Fc^2^)/3'
_refine_ls_weighting_scheme calc
_refine_ls_wR_factor_ref 0.2875
_reflns_number_gt 619
_reflns_number_total 1323
_reflns_threshold_expression F^2^>2.0\s(F^2^)
_cod_data_source_file cm303376g_si_004.cif
_cod_data_source_block DNT-W
_cod_database_code 4001832

loop_
_symmetry_equiv_pos_site_id
_symmetry_equiv_pos_as_xyz
1 +X,+Y,+Z
2 1/2-X,1/2+Y,1/2+Z
3 +X,1/2-Y,+Z
4 1/2-X,-Y,1/2+Z
5 -X,-Y,-Z
6 1/2+X,1/2-Y,1/2-Z
7 -X,1/2+Y,-Z
8 1/2+X,+Y,1/2-Z

loop_
_atom_site_label
_atom_site_type_symbol
_atom_site_fract_x
_atom_site_fract_y
_atom_site_fract_z
_atom_site_U_iso_or_equiv
_atom_site_adp_type
_atom_site_occupancy
_atom_site_symmetry_multiplicity
_atom_site_calc_flag
_atom_site_refinement_flags
S1 S 0.1603(3) 0.2500 0.4092(3) 0.0899(9) Uani 1.0 4 d .
C1 C 0.3248(7) 0.2036(2) 0.4720(7) 0.0781(15) Uani 1.0 8 d .
C2 C 0.4959(8) 0.22265(19) 0.5331(7) 0.0791(14) Uani 1.0 8 d .
C3 C 0.6420(8) 0.1895(3) 0.5925(7) 0.0922(17) Uani 1.0 8 d .
C4 C 0.6082(9) 0.1390(3) 0.5926(7) 0.0947(18) Uani 1.0 8 d .
C5 C 0.4326(9) 0.1183(3) 0.5353(8) 0.0896(16) Uani 1.0 8 d .
C6 C 0.3930(11) 0.0661(3) 0.5403(9) 0.110(2) Uani 1.0 8 d .
C7 C 0.2229(12) 0.0472(3) 0.4825(10) 0.115(3) Uani 1.0 8 d .
C8 C 0.0805(10) 0.0787(3) 0.4138(8) 0.1028(19) Uani 1.0 8 d .
C9 C 0.1130(9) 0.1295(3) 0.4084(7) 0.0963(18) Uani 1.0 8 d .
C10 C 0.2855(8) 0.1505(2) 0.4698(7) 0.0863(16) Uani 1.0 8 d .
H3 H 0.7600 0.2020 0.6311 0.1107 Uiso 1.0 8 calc R
H4 H 0.7048 0.1175 0.6320 0.1137 Uiso 1.0 8 calc R
H6 H 0.4862 0.0442 0.5843 0.1317 Uiso 1.0 8 calc R
H7 H 0.2007 0.0128 0.4888 0.1376 Uiso 1.0 8 calc R
H8 H -0.0350 0.0654 0.3722 0.1233 Uiso 1.0 8 calc R
H9 H 0.0180 0.1506 0.3628 0.1156 Uiso 1.0 8 calc R

loop_
_atom_site_aniso_label
_atom_site_aniso_U_11
_atom_site_aniso_U_22
_atom_site_aniso_U_33
_atom_site_aniso_U_12
_atom_site_aniso_U_13
_atom_site_aniso_U_23
S1 0.0761(14) 0.0930(15) 0.1007(16) 0.0000 -0.0123(11) 0.0000
C1 0.063(3) 0.101(4) 0.071(3) -0.002(3) -0.009(3) -0.003(3)
C2 0.064(4) 0.102(4) 0.071(3) 0.002(3) 0.001(3) -0.000(3)
C3 0.070(4) 0.115(5) 0.092(4) 0.008(3) -0.006(3) -0.004(3)
C4 0.083(5) 0.107(5) 0.095(4) 0.017(3) -0.004(3) 0.001(3)
C5 0.082(4) 0.097(4) 0.089(4) 0.010(4) 0.005(3) 0.000(3)
C6 0.112(6) 0.094(5) 0.123(5) 0.015(4) 0.012(4) 0.007(4)
C7 0.117(6) 0.092(4) 0.135(6) -0.001(4) 0.015(5) 0.002(4)
C8 0.091(5) 0.101(5) 0.116(5) -0.011(4) -0.004(4) -0.003(4)
C9 0.091(5) 0.097(5) 0.101(5) 0.005(3) -0.005(3) 0.002(3)
C10 0.082(4) 0.098(4) 0.079(4) -0.000(3) 0.005(3) -0.000(3)

loop_
_atom_type_symbol
_atom_type_description
_atom_type_scat_dispersion_real
_atom_type_scat_dispersion_imag
_atom_type_scat_source
C C 0.0033 0.0016
;
International Tables for Crystallography
(1992, Vol. C, Tables 4.2.6.8 and 6.1.1.4)
;
H H 0.0000 0.0000
;
International Tables for Crystallography
(1992, Vol. C, Table 6.1.1.4)
;
S S 0.1246 0.1234
;
International Tables for Crystallography
(1992, Vol. C, Tables 4.2.6.8 and 6.1.1.4)
;

loop_
_geom_angle_atom_site_label_1
_geom_angle_atom_site_label_2
_geom_angle_atom_site_label_3
_geom_angle
_geom_angle_publ_flag
_geom_angle_site_symmetry_1
_geom_angle_site_symmetry_3
C1 S1 C1 89.9(3) yes . 3_555
S1 C1 C2 113.3(4) yes . .
S1 C1 C10 124.5(4) yes . .
C2 C1 C10 122.1(5) yes . .
C1 C2 C2 111.7(5) yes . 3_555
C1 C2 C3 119.7(5) yes . .
C2 C2 C3 128.5(5) yes 3_555 .
C2 C3 C4 119.4(6) yes . .
C3 C4 C5 122.3(6) yes . .
C4 C5 C6 123.0(6) yes . .
C4 C5 C10 119.6(6) yes . .
C6 C5 C10 117.4(6) yes . .
C5 C6 C7 121.6(7) yes . .
C6 C7 C8 121.0(6) yes . .
C7 C8 C9 119.1(6) yes . .
C8 C9 C10 121.6(6) yes . .
C1 C10 C5 116.8(5) yes . .
C1 C10 C9 123.9(5) yes . .
C5 C10 C9 119.3(6) yes . .
C2 C3 H3 120.295 no . .
C4 C3 H3 120.316 no . .
C3 C4 H4 118.832 no . .
C5 C4 H4 118.839 no . .
C5 C6 H6 119.211 no . .
C7 C6 H6 119.233 no . .
C6 C7 H7 119.510 no . .
C8 C7 H7 119.524 no . .
C7 C8 H8 120.447 no . .
C9 C8 H8 120.454 no . .
C8 C9 H9 119.184 no . .
C10 C9 H9 119.193 no . .

loop_
_geom_bond_atom_site_label_1
_geom_bond_atom_site_label_2
_geom_bond_distance
_geom_bond_publ_flag
_geom_bond_site_symmetry_2
S1 C1 1.745(6) yes .
S1 C1 1.745(6) yes 3_555
C1 C2 1.369(7) yes .
C1 C10 1.437(8) yes .
C2 C2 1.454(8) yes 3_555
C2 C3 1.416(8) yes .
C3 C4 1.361(9) yes .
C4 C5 1.403(9) yes .
C5 C6 1.416(9) yes .
C5 C10 1.420(8) yes .
C6 C7 1.353(11) yes .
C7 C8 1.394(10) yes .
C8 C9 1.369(9) yes .
C9 C10 1.398(9) yes .
C3 H3 0.930 no .
C4 H4 0.930 no .
C6 H6 0.930 no .
C7 H7 0.930 no .
C8 H8 0.930 no .
C9 H9 0.930 no .

loop_
_geom_contact_atom_site_label_1
_geom_contact_atom_site_label_2
_geom_contact_distance
_geom_contact_publ_flag
_geom_contact_site_symmetry_2
S1 C2 2.610(6) no 3_555
S1 C9 3.218(7) no .
S1 C9 3.218(7) no 3_555
S1 C10 2.820(6) no 3_555
C1 C4 2.763(8) no .
C2 C5 2.807(8) no .
C3 C3 3.218(9) no 3_555
C3 C10 2.835(8) no .
C5 C8 2.812(9) no .
C6 C9 2.757(10) no .
C7 C10 2.780(9) no .
S1 C2 3.594(6) no 6_455
S1 C2 3.594(6) no 8_455
C1 C3 3.535(8) no 8_456
C2 S1 3.594(6) no 6_555
C3 C1 3.535(8) no 8_556
C3 C10 3.594(8) no 8_556
C4 C10 3.529(8) no 8_556
C5 C9 3.579(8) no 8_555
C9 C5 3.579(8) no 8_455
C10 C3 3.594(8) no 8_456
C10 C4 3.529(8) no 8_456
S1 H9 2.8416 no .
S1 H9 2.8416 no 3_555
C1 H3 3.2466 no .
C1 H9 2.6805 no .
C2 H3 2.8116 no 3_555
C2 H4 3.2354 no .
C3 H3 3.0118 no 3_555
C4 H6 2.6586 no .
C5 H3 3.2583 no .
C5 H7 3.2529 no .
C5 H9 3.2690 no .
C6 H4 2.6489 no .
C6 H8 3.2269 no .
C7 H9 3.2211 no .
C8 H6 3.2253 no .
C9 H7 3.2196 no .
C10 H4 3.2738 no .
C10 H6 3.2655 no .
C10 H8 3.2546 no .
H3 H3 2.5502 no 3_555
H3 H4 2.2793 no .
H4 H6 2.4941 no .
H6 H7 2.2657 no .
H7 H8 2.3239 no .
H8 H9 2.2943 no .
S1 H3 3.4816 no 1_455
S1 H3 3.4816 no 3_455
C1 H3 3.0220 no 8_456
C1 H9 3.1834 no 8_555
C2 H3 3.0607 no 8_456
C2 H9 3.5460 no 8_555
C3 H3 3.3850 no 8_456
C3 H9 3.2946 no 1_655
C4 H4 3.5278 no 8_456
C4 H8 3.5633 no 1_655
C4 H9 3.3410 no 1_655
C4 H9 3.4986 no 8_555
C5 H3 3.5620 no 8_456
C5 H4 2.9609 no 8_456
C5 H8 3.3819 no 8_555
C5 H9 3.1731 no 8_555
C6 H4 3.1070 no 8_456
C6 H6 3.1887 no 5_656
C6 H7 3.5175 no 5_656
C6 H8 3.1449 no 8_555
C7 H4 3.4524 no 8_456
C7 H6 3.1977 no 5_656
C7 H7 3.3487 no 5_556
C7 H8 3.4432 no 5_556
C7 H8 3.1907 no 8_555
C8 H4 3.2471 no 1_455
C8 H7 3.2016 no 5_556
C8 H8 3.4447 no 8_555
C9 H3 3.5374 no 1_455
C9 H4 3.3085 no 1_455
C9 H4 3.5321 no 8_456
C9 H9 3.5170 no 8_555
C10 H3 3.3065 no 8_456
C10 H4 3.1730 no 8_456
C10 H9 2.9783 no 8_555
H3 S1 3.4816 no 1_655
H3 C1 3.0220 no 8_556
H3 C2 3.0607 no 8_556
H3 C3 3.3850 no 8_556
H3 C5 3.5620 no 8_556
H3 C9 3.5374 no 1_655
H3 C10 3.3065 no 8_556
H3 H9 3.0245 no 1_655
H4 C4 3.5278 no 8_556
H4 C5 2.9609 no 8_556
H4 C6 3.1070 no 8_556
H4 C7 3.4524 no 8_556
H4 C8 3.2471 no 1_655
H4 C9 3.3085 no 1_655
H4 C9 3.5321 no 8_556
H4 C10 3.1730 no 8_556
H4 H6 3.4868 no 8_556
H4 H8 2.9989 no 1_655
H4 H9 3.0980 no 1_655
H6 C6 3.1887 no 5_656
H6 C7 3.1977 no 5_656
H6 H4 3.4868 no 8_456
H6 H6 2.6767 no 5_656
H6 H7 2.7034 no 5_656
H6 H8 3.4855 no 8_555
H7 C6 3.5175 no 5_656
H7 C7 3.3487 no 5_556
H7 C8 3.2016 no 5_556
H7 H6 2.7034 no 5_656
H7 H7 2.8692 no 5_556
H7 H8 2.5945 no 5_556
H7 H8 3.5637 no 8_555
H8 C4 3.5633 no 1_455
H8 C5 3.3819 no 8_455
H8 C6 3.1449 no 8_455
H8 C7 3.4432 no 5_556
H8 C7 3.1907 no 8_455
H8 C8 3.4447 no 8_455
H8 H4 2.9989 no 1_455
H8 H6 3.4855 no 8_455
H8 H7 2.5945 no 5_556
H8 H7 3.5637 no 8_455
H9 C1 3.1834 no 8_455
H9 C2 3.5460 no 8_455
H9 C3 3.2946 no 1_455
H9 C4 3.3410 no 1_455
H9 C4 3.4986 no 8_455
H9 C5 3.1731 no 8_455
H9 C9 3.5170 no 8_455
H9 C10 2.9783 no 8_455
H9 H3 3.0245 no 1_455
H9 H4 3.0980 no 1_455

loop_
_geom_torsion_atom_site_label_1
_geom_torsion_atom_site_label_2
_geom_torsion_atom_site_label_3
_geom_torsion_atom_site_label_4
_geom_torsion
_geom_torsion_publ_flag
_geom_torsion_site_symmetry_1
_geom_torsion_site_symmetry_3
_geom_torsion_site_symmetry_4
C1 S1 C1 C2 1.3(4) no . 3_555 3_555
C1 S1 C1 C10 -175.7(4) no . 3_555 3_555
C1 S1 C1 C2 -1.3(4) no 3_555 . .
C1 S1 C1 C10 175.7(4) no 3_555 . .
S1 C1 C2 C2 1.0(5) no . . 3_555
S1 C1 C2 C3 178.7(3) no . . .
S1 C1 C10 C5 -176.4(4) no . . .
S1 C1 C10 C9 3.3(7) no . . .
C2 C1 C10 C5 0.4(7) no . . .
C2 C1 C10 C9 -179.9(5) no . . .
C10 C1 C2 C2 -176.1(4) no . . 3_555
C10 C1 C2 C3 1.5(7) no . . .
C1 C2 C2 C1 0.0(6) no . 3_555 3_555
C1 C2 C2 C3 177.4(5) no . 3_555 3_555
C1 C2 C3 C4 -1.8(8) no . . .
C2 C2 C3 C4 175.4(5) no 3_555 . .
C3 C2 C2 C1 -177.4(5) no . 3_555 3_555
C3 C2 C2 C3 0.0(9) no . 3_555 3_555
C2 C3 C4 C5 0.1(8) no . . .
C3 C4 C5 C6 -177.8(5) no . . .
C3 C4 C5 C10 1.8(8) no . . .
C4 C5 C6 C7 -179.4(5) no . . .
C4 C5 C10 C1 -2.0(8) no . . .
C4 C5 C10 C9 178.3(5) no . . .
C6 C5 C10 C1 177.6(5) no . . .
C6 C5 C10 C9 -2.1(8) no . . .
C10 C5 C6 C7 1.0(9) no . . .
C5 C6 C7 C8 0.7(10) no . . .
C6 C7 C8 C9 -1.3(10) no . . .
C7 C8 C9 C10 0.1(9) no . . .
C8 C9 C10 C1 -178.1(5) no . . .
C8 C9 C10 C5 1.6(8) no . . .
